data_1516831
loop_
_publ_author_name
'Noor, Asif'
'Moratti, Stephen C.'
'Crowley, James D.'

_publ_section_title
;
 Active-template synthesis of &#x201C;click&#x201D; [2]rotaxane ligands:
 self-assembly of mechanically interlocked metallo-supramolecular dimers,
 macrocycles and oligomers
;
_journal_issue 11
_journal_name_full 'Chem. Sci.'
_journal_page_first 4283
_journal_paper_doi 10.1039/C4SC01438C
_journal_volume 5
_journal_year 2014
_chemical_formula_sum 'C44 H32 B2 Cl2 F8 Fe N6'
_chemical_formula_weight 945.13
_chemical_name_systematic
; 
 ? 
;
_space_group_IT_number 14
_symmetry_cell_setting monoclinic
_symmetry_space_group_name_Hall '-P 2ybc'
_symmetry_space_group_name_H-M 'P 1 21/c 1'
_atom_sites_solution_hydrogens geom
_atom_sites_solution_primary direct
_atom_sites_solution_secondary difmap
_audit_creation_method SHELXL-97
_cell_angle_alpha 90.000
_cell_angle_beta 110.371(5)
_cell_angle_gamma 90.000
_cell_formula_units_Z 4
_cell_length_a 17.892(5)
_cell_length_b 14.886(5)
_cell_length_c 15.952(5)
_cell_measurement_reflns_used 16294
_cell_measurement_temperature 100.0(2)
_cell_measurement_theta_max 76.5110
_cell_measurement_theta_min 4.1850
_cell_volume 3983(2)
_computing_cell_refinement
;
CrysAlisPro, Agilent Technologies,
Version 1.171.36.28 (release 01-02-2013 CrysAlis171 .NET)
(compiled Feb  1 2013,16:14:44)
;
_computing_data_collection
;
CrysAlisPro, Agilent Technologies,
Version 1.171.36.28 (release 01-02-2013 CrysAlis171 .NET)
(compiled Feb  1 2013,16:14:44)
;
_computing_data_reduction
;
CrysAlisPro, Agilent Technologies,
Version 1.171.36.28 (release 01-02-2013 CrysAlis171 .NET)
(compiled Feb  1 2013,16:14:44)
;
_computing_structure_refinement 'SHELXL-97 (Sheldrick, 1997)'
_computing_structure_solution 'SHELXS-97 (Sheldrick, 1990)'
_diffrn_ambient_temperature 100.0(2)
_diffrn_measured_fraction_theta_full 0.987
_diffrn_measured_fraction_theta_max 0.987
_diffrn_radiation_monochromator mirror
_diffrn_radiation_source 'fine-focus sealed tube'
_diffrn_radiation_type MoK\a
_diffrn_radiation_wavelength 0.71069
_diffrn_reflns_av_R_equivalents 0.0302
_diffrn_reflns_av_sigmaI/netI 0.0289
_diffrn_reflns_limit_h_max 22
_diffrn_reflns_limit_h_min -20
_diffrn_reflns_limit_k_max 18
_diffrn_reflns_limit_k_min -18
_diffrn_reflns_limit_l_max 13
_diffrn_reflns_limit_l_min -19
_diffrn_reflns_number 24933
_diffrn_reflns_theta_full 26.64
_diffrn_reflns_theta_max 26.64
_diffrn_reflns_theta_min 1.83
_exptl_absorpt_coefficient_mu 0.594
_exptl_absorpt_correction_T_max 0.8755
_exptl_absorpt_correction_T_min 0.7928
_exptl_absorpt_correction_type multi-scan
_exptl_absorpt_process_details
;
CrysAlisPro, Agilent Technologies,
Version 1.171.36.28 (release 01-02-2013 CrysAlis171 .NET)
(compiled Feb  1 2013,16:14:44)
Empirical absorption correction using spherical harmonics,
 implemented in SCALE3 ABSPACK scaling algorithm.
;
_exptl_crystal_colour purple
_exptl_crystal_density_diffrn 1.576
_exptl_crystal_density_method 'not measured'
_exptl_crystal_F_000 1920
_exptl_crystal_size_max 0.41
_exptl_crystal_size_mid 0.34
_exptl_crystal_size_min 0.23
_refine_diff_density_max 1.014
_refine_diff_density_min -0.882
_refine_diff_density_rms 0.080
_refine_ls_extinction_method none
_refine_ls_goodness_of_fit_ref 1.152
_refine_ls_hydrogen_treatment constr
_refine_ls_matrix_type full
_refine_ls_number_parameters 568
_refine_ls_number_reflns 8281
_refine_ls_number_restraints 0
_refine_ls_restrained_S_all 1.152
_refine_ls_R_factor_all 0.0569
_refine_ls_R_factor_gt 0.0529
_refine_ls_shift/su_max 0.001
_refine_ls_shift/su_mean 0.000
_refine_ls_structure_factor_coef Fsqd
_refine_ls_weighting_details 'calc w=1/[\s^2^(Fo^2^)+(0.0427P)^2^+9.8100P] where P=(Fo^2^+2Fc^2^)/3'
_refine_ls_weighting_scheme calc
_refine_ls_wR_factor_gt 0.1298
_refine_ls_wR_factor_ref 0.1320
_reflns_number_gt 7667
_reflns_number_total 8281
_reflns_threshold_expression >2sigma(I)
_cod_data_source_file c4sc01438c2.cif
_cod_data_source_block tpclfe
_cod_depositor_comments 'Adding full bibliography for 1516829--1516831.cif.'
_cod_original_sg_symbol_H-M P2(1)/c
_cod_database_code 1516831

loop_
_symmetry_equiv_pos_as_xyz
'x, y, z'
'-x, y+1/2, -z+1/2'
'-x, -y, -z'
'x, -y-1/2, z-1/2'

loop_
_atom_site_label
_atom_site_type_symbol
_atom_site_fract_x
_atom_site_fract_y
_atom_site_fract_z
_atom_site_U_iso_or_equiv
_atom_site_adp_type
_atom_site_occupancy
_atom_site_symmetry_multiplicity
_atom_site_calc_flag
_atom_site_refinement_flags
Fe1 Fe 0.73475(2) 0.13530(3) 0.24152(3) 0.01474(11) Uani 1 1 d .
Cl1 Cl 1.39790(4) 0.18891(7) 0.38771(6) 0.0349(2) Uani 1 1 d .
Cl31 Cl 0.07173(4) 0.05264(7) -0.13099(6) 0.0381(2) Uani 1 1 d .
F1 F 0.48718(11) -0.15951(13) 0.35954(14) 0.0338(5) Uani 1 1 d .
F2 F 0.43634(12) -0.03893(16) 0.27094(19) 0.0485(7) Uani 1 1 d .
F3 F 0.51392(14) -0.13839(19) 0.23087(15) 0.0499(6) Uani 1 1 d .
F4 F 0.56986(11) -0.04652(13) 0.35058(13) 0.0284(4) Uani 1 1 d .
F21 F 0.92217(13) 0.24694(17) 0.61317(14) 0.0397(5) Uani 1 1 d .
F22 F 0.96742(12) 0.15426(14) 0.52923(14) 0.0330(5) Uani 1 1 d .
F23 F 1.04302(11) 0.27369(13) 0.60009(13) 0.0303(4) Uani 1 1 d .
F24 F 0.92870(12) 0.29595(14) 0.48096(12) 0.0320(5) Uani 1 1 d .
N1 N 0.75860(13) 0.26499(15) 0.23962(14) 0.0104(4) Uani 1 1 d .
N2 N 0.84721(13) 0.13042(15) 0.28739(14) 0.0112(4) Uani 1 1 d .
N3 N 0.74899(13) 0.00468(15) 0.26608(15) 0.0124(4) Uani 1 1 d .
N31 N 0.72105(14) 0.12164(15) 0.11301(15) 0.0123(4) Uani 1 1 d .
N32 N 0.62244(13) 0.13577(14) 0.19192(14) 0.0108(4) Uani 1 1 d .
N33 N 0.71063(13) 0.15064(14) 0.35233(14) 0.0101(4) Uani 1 1 d .
C1 C 0.70611(15) 0.33353(18) 0.21979(17) 0.0124(5) Uani 1 1 d .
H1 H 0.6511 0.3206 0.2055 0.015 Uiso 1 1 calc R
C2 C 0.72970(16) 0.42233(18) 0.21952(18) 0.0151(5) Uani 1 1 d .
H2 H 0.6914 0.4693 0.2053 0.018 Uiso 1 1 calc R
C3 C 0.81005(17) 0.44163(19) 0.24030(18) 0.0166(5) Uani 1 1 d .
H3 H 0.8273 0.5018 0.2388 0.020 Uiso 1 1 calc R
C4 C 0.86472(16) 0.37202(18) 0.26314(18) 0.0144(5) Uani 1 1 d .
H4 H 0.9201 0.3840 0.2789 0.017 Uiso 1 1 calc R
C5 C 0.83764(15) 0.28440(18) 0.26274(17) 0.0114(5) Uani 1 1 d .
C6 C 0.88950(15) 0.20563(17) 0.28889(16) 0.0109(5) Uani 1 1 d .
C7 C 0.97147(16) 0.20274(18) 0.31387(17) 0.0134(5) Uani 1 1 d .
H7 H 1.0004 0.2559 0.3126 0.016 Uiso 1 1 calc R
C8 C 1.01180(15) 0.12154(18) 0.34104(17) 0.0135(5) Uani 1 1 d .
C9 C 0.96687(16) 0.04429(19) 0.34149(17) 0.0145(5) Uani 1 1 d .
H9 H 0.9925 -0.0117 0.3609 0.017 Uiso 1 1 calc R
C10 C 0.88434(15) 0.05095(18) 0.31309(17) 0.0122(5) Uani 1 1 d .
C11 C 0.82685(16) -0.02159(18) 0.30447(18) 0.0137(5) Uani 1 1 d .
C12 C 0.84768(17) -0.10859(19) 0.3340(2) 0.0186(6) Uani 1 1 d .
H12 H 0.9021 -0.1255 0.3595 0.022 Uiso 1 1 calc R
C13 C 0.78757(18) -0.1708(2) 0.3255(2) 0.0220(6) Uani 1 1 d .
H13 H 0.8004 -0.2306 0.3462 0.026 Uiso 1 1 calc R
C14 C 0.70877(18) -0.1446(2) 0.2867(2) 0.0217(6) Uani 1 1 d .
H14 H 0.6669 -0.1862 0.2803 0.026 Uiso 1 1 calc R
C15 C 0.69173(16) -0.05663(19) 0.25714(18) 0.0160(5) Uani 1 1 d .
H15 H 0.6376 -0.0392 0.2296 0.019 Uiso 1 1 calc R
C16 C 1.09957(16) 0.11905(18) 0.36803(18) 0.0147(5) Uani 1 1 d .
C17 C 1.13751(16) 0.17038(19) 0.32144(19) 0.0167(5) Uani 1 1 d .
H17 H 1.1065 0.2043 0.2708 0.020 Uiso 1 1 calc R
C18 C 1.22013(17) 0.1723(2) 0.3484(2) 0.0205(6) Uani 1 1 d .
H18 H 1.2451 0.2070 0.3156 0.025 Uiso 1 1 calc R
C19 C 1.26670(17) 0.1241(2) 0.4229(2) 0.0207(6) Uani 1 1 d .
C20 C 1.22900(17) 0.0716(2) 0.46866(19) 0.0203(6) Uani 1 1 d .
H20 H 1.2602 0.0376 0.5191 0.024 Uiso 1 1 calc R
C21 C 1.14625(17) 0.0683(2) 0.44125(19) 0.0189(6) Uani 1 1 d .
H21 H 1.1213 0.0314 0.4725 0.023 Uiso 1 1 calc R
C22 C 1.35630(18) 0.1272(3) 0.4585(3) 0.0334(8) Uani 1 1 d .
H22A H 1.3771 0.0650 0.4653 0.040 Uiso 1 1 calc R
H22B H 1.3743 0.1553 0.5185 0.040 Uiso 1 1 calc R
C31 C 0.77839(17) 0.11922(18) 0.07684(19) 0.0166(5) Uani 1 1 d .
H31 H 0.8325 0.1231 0.1152 0.020 Uiso 1 1 calc R
C32 C 0.76153(18) 0.11129(19) -0.01466(19) 0.0184(6) Uani 1 1 d .
H32 H 0.8035 0.1104 -0.0382 0.022 Uiso 1 1 calc R
C33 C 0.68308(19) 0.10476(19) -0.07113(19) 0.0198(6) Uani 1 1 d .
H33 H 0.6706 0.0981 -0.1338 0.024 Uiso 1 1 calc R
C34 C 0.62303(18) 0.10806(19) -0.03520(18) 0.0177(6) Uani 1 1 d .
H34 H 0.5687 0.1044 -0.0729 0.021 Uiso 1 1 calc R
C35 C 0.64320(16) 0.11684(17) 0.05683(18) 0.0134(5) Uani 1 1 d .
C36 C 0.58561(16) 0.12333(17) 0.10299(17) 0.0129(5) Uani 1 1 d .
C37 C 0.50320(16) 0.11832(18) 0.06613(17) 0.0148(5) Uani 1 1 d .
H37 H 0.4781 0.1092 0.0036 0.018 Uiso 1 1 calc R
C38 C 0.45656(16) 0.12657(17) 0.12044(18) 0.0137(5) Uani 1 1 d .
C39 C 0.49701(15) 0.13863(18) 0.21239(18) 0.0124(5) Uani 1 1 d .
H39 H 0.4677 0.1445 0.2516 0.015 Uiso 1 1 calc R
C40 C 0.57949(15) 0.14200(17) 0.24621(17) 0.0112(5) Uani 1 1 d .
C41 C 0.63137(15) 0.15090(17) 0.34044(17) 0.0111(5) Uani 1 1 d .
C42 C 0.60416(16) 0.15654(19) 0.41103(18) 0.0149(5) Uani 1 1 d .
H42 H 0.5486 0.1560 0.4009 0.018 Uiso 1 1 calc R
C43 C 0.65926(17) 0.1630(2) 0.49739(18) 0.0172(6) Uani 1 1 d .
H43 H 0.6419 0.1665 0.5472 0.021 Uiso 1 1 calc R
C44 C 0.73974(16) 0.16424(19) 0.50990(17) 0.0157(5) Uani 1 1 d .
H44 H 0.7782 0.1693 0.5683 0.019 Uiso 1 1 calc R
C45 C 0.76355(15) 0.15799(18) 0.43630(18) 0.0134(5) Uani 1 1 d .
H45 H 0.8189 0.1589 0.4452 0.016 Uiso 1 1 calc R
C46 C 0.36847(16) 0.12293(18) 0.08258(18) 0.0145(5) Uani 1 1 d .
C47 C 0.32260(16) 0.11135(19) 0.13731(18) 0.0161(5) Uani 1 1 d .
H47 H 0.3484 0.1064 0.2002 0.019 Uiso 1 1 calc R
C48 C 0.24023(16) 0.10703(19) 0.10123(19) 0.0176(6) Uani 1 1 d .
H48 H 0.2105 0.0992 0.1398 0.021 Uiso 1 1 calc R
C49 C 0.20014(17) 0.1140(2) 0.0092(2) 0.0197(6) Uani 1 1 d .
C50 C 0.24542(18) 0.1247(2) -0.0455(2) 0.0230(6) Uani 1 1 d .
H50 H 0.2193 0.1290 -0.1084 0.028 Uiso 1 1 calc R
C51 C 0.32762(17) 0.1292(2) -0.0101(2) 0.0203(6) Uani 1 1 d .
H51 H 0.3570 0.1366 -0.0490 0.024 Uiso 1 1 calc R
C52 C 0.11044(18) 0.1132(3) -0.0271(2) 0.0308(8) Uani 1 1 d .
H52A H 0.0906 0.1758 -0.0366 0.037 Uiso 1 1 calc R
H52B H 0.0905 0.0852 0.0173 0.037 Uiso 1 1 calc R
B1 B 0.5021(2) -0.0954(3) 0.3035(3) 0.0288(8) Uani 1 1 d .
B21 B 0.9654(2) 0.2435(3) 0.5560(2) 0.0214(7) Uani 1 1 d .

loop_
_atom_site_aniso_label
_atom_site_aniso_U_11
_atom_site_aniso_U_22
_atom_site_aniso_U_33
_atom_site_aniso_U_23
_atom_site_aniso_U_13
_atom_site_aniso_U_12
Fe1 0.0139(2) 0.0162(2) 0.0138(2) -0.00036(15) 0.00439(15) -0.00044(15)
Cl1 0.0126(3) 0.0622(6) 0.0309(4) -0.0060(4) 0.0089(3) 0.0025(3)
Cl31 0.0119(3) 0.0478(5) 0.0407(5) -0.0224(4) -0.0084(3) 0.0078(3)
F1 0.0206(9) 0.0270(10) 0.0436(12) 0.0133(9) -0.0017(8) -0.0073(8)
F2 0.0200(10) 0.0421(13) 0.0798(18) 0.0335(12) 0.0127(11) 0.0070(9)
F3 0.0404(13) 0.0681(17) 0.0317(12) -0.0115(11) 0.0006(10) -0.0082(12)
F4 0.0209(9) 0.0290(10) 0.0345(10) -0.0022(8) 0.0087(8) -0.0105(8)
F21 0.0340(11) 0.0629(15) 0.0279(11) 0.0001(10) 0.0183(9) 0.0066(10)
F22 0.0265(10) 0.0291(10) 0.0365(11) -0.0084(9) 0.0021(8) 0.0025(8)
F23 0.0174(9) 0.0294(10) 0.0341(11) 0.0025(8) -0.0039(8) -0.0017(8)
F24 0.0272(10) 0.0426(12) 0.0209(9) 0.0080(8) 0.0016(8) 0.0099(9)
N1 0.0098(10) 0.0146(11) 0.0064(9) -0.0005(8) 0.0022(8) -0.0004(8)
N2 0.0102(10) 0.0122(10) 0.0106(10) -0.0004(8) 0.0030(8) 0.0004(8)
N3 0.0134(10) 0.0129(10) 0.0113(10) -0.0007(8) 0.0047(8) -0.0007(9)
N31 0.0154(11) 0.0113(10) 0.0112(10) -0.0010(8) 0.0059(9) -0.0002(8)
N32 0.0100(10) 0.0114(10) 0.0097(10) -0.0002(8) 0.0017(8) -0.0007(8)
N33 0.0105(10) 0.0111(10) 0.0081(10) 0.0003(8) 0.0027(8) -0.0012(8)
C1 0.0126(12) 0.0156(13) 0.0098(11) 0.0004(10) 0.0047(9) 0.0023(10)
C2 0.0182(13) 0.0135(12) 0.0140(12) 0.0010(10) 0.0062(10) 0.0046(10)
C3 0.0201(13) 0.0131(13) 0.0166(13) -0.0005(10) 0.0062(11) 0.0001(11)
C4 0.0117(12) 0.0152(13) 0.0155(13) -0.0012(10) 0.0038(10) -0.0014(10)
C5 0.0098(11) 0.0153(12) 0.0095(11) 0.0000(9) 0.0039(9) 0.0004(10)
C6 0.0108(12) 0.0130(12) 0.0082(11) -0.0006(9) 0.0024(9) 0.0000(10)
C7 0.0118(12) 0.0148(13) 0.0133(12) -0.0004(10) 0.0039(10) -0.0008(10)
C8 0.0112(12) 0.0174(13) 0.0100(12) -0.0012(10) 0.0012(9) 0.0017(10)
C9 0.0137(12) 0.0160(13) 0.0128(12) 0.0006(10) 0.0032(10) 0.0026(10)
C10 0.0133(12) 0.0124(12) 0.0114(12) 0.0008(9) 0.0048(10) 0.0025(10)
C11 0.0139(12) 0.0137(12) 0.0133(12) 0.0002(10) 0.0045(10) 0.0013(10)
C12 0.0187(13) 0.0152(13) 0.0217(14) 0.0013(11) 0.0068(11) 0.0010(11)
C13 0.0251(15) 0.0146(13) 0.0259(15) 0.0026(11) 0.0086(12) 0.0006(12)
C14 0.0222(15) 0.0169(14) 0.0272(16) -0.0014(12) 0.0103(12) -0.0060(11)
C15 0.0152(12) 0.0167(13) 0.0164(13) -0.0007(10) 0.0058(10) -0.0023(11)
C16 0.0113(12) 0.0164(13) 0.0131(12) -0.0030(10) 0.0003(10) 0.0010(10)
C17 0.0127(12) 0.0172(13) 0.0172(13) 0.0015(11) 0.0016(10) 0.0032(10)
C18 0.0130(13) 0.0202(14) 0.0268(15) 0.0019(12) 0.0048(11) -0.0002(11)
C19 0.0114(13) 0.0218(14) 0.0237(15) -0.0048(12) -0.0004(11) 0.0011(11)
C20 0.0148(13) 0.0240(15) 0.0160(13) 0.0007(11) -0.0025(11) 0.0064(11)
C21 0.0159(13) 0.0215(14) 0.0172(13) 0.0013(11) 0.0031(11) 0.0035(11)
C22 0.0112(14) 0.0365(19) 0.043(2) 0.0082(16) -0.0026(13) -0.0005(13)
C31 0.0182(13) 0.0138(13) 0.0203(14) -0.0016(10) 0.0100(11) -0.0008(10)
C32 0.0251(15) 0.0159(13) 0.0196(14) -0.0020(11) 0.0144(12) -0.0012(11)
C33 0.0306(16) 0.0164(13) 0.0145(13) -0.0019(11) 0.0106(12) -0.0022(12)
C34 0.0226(14) 0.0179(13) 0.0117(13) -0.0021(10) 0.0046(11) -0.0025(11)
C35 0.0158(12) 0.0112(12) 0.0125(12) -0.0009(9) 0.0042(10) -0.0017(10)
C36 0.0142(12) 0.0114(12) 0.0110(12) -0.0012(9) 0.0017(10) -0.0021(10)
C37 0.0143(13) 0.0171(13) 0.0096(12) -0.0017(10) -0.0001(10) -0.0017(10)
C38 0.0113(12) 0.0116(12) 0.0147(13) 0.0001(10) 0.0002(10) -0.0009(10)
C39 0.0080(11) 0.0148(12) 0.0134(12) -0.0008(10) 0.0024(10) -0.0004(9)
C40 0.0105(12) 0.0112(12) 0.0102(12) -0.0010(9) 0.0013(10) -0.0003(9)
C41 0.0109(11) 0.0123(12) 0.0082(12) -0.0008(9) 0.0007(9) -0.0004(9)
C42 0.0127(12) 0.0204(13) 0.0115(12) -0.0017(10) 0.0040(10) -0.0030(10)
C43 0.0194(13) 0.0216(14) 0.0107(12) -0.0002(10) 0.0053(11) -0.0015(11)
C44 0.0174(13) 0.0184(13) 0.0077(12) 0.0003(10) -0.0001(10) -0.0019(11)
C45 0.0109(12) 0.0133(12) 0.0135(12) -0.0006(10) 0.0012(10) -0.0015(10)
C46 0.0109(12) 0.0128(12) 0.0150(13) -0.0002(10) -0.0016(10) 0.0001(10)
C47 0.0131(12) 0.0160(13) 0.0145(13) -0.0028(10) -0.0010(10) 0.0002(10)
C48 0.0120(12) 0.0189(13) 0.0195(14) -0.0036(11) 0.0025(11) 0.0007(11)
C49 0.0135(13) 0.0183(14) 0.0208(14) -0.0031(11) -0.0025(11) 0.0018(11)
C50 0.0167(14) 0.0266(15) 0.0178(14) 0.0043(12) -0.0040(11) 0.0006(12)
C51 0.0167(14) 0.0242(15) 0.0159(14) 0.0040(11) 0.0004(11) -0.0020(11)
C52 0.0139(14) 0.046(2) 0.0250(16) -0.0079(15) -0.0032(12) 0.0055(14)
B1 0.0153(16) 0.0288(19) 0.036(2) 0.0084(16) 0.0017(14) -0.0020(14)
B21 0.0161(15) 0.0303(18) 0.0162(15) 0.0006(13) 0.0038(12) 0.0040(13)

loop_
_atom_type_symbol
_atom_type_description
_atom_type_scat_dispersion_real
_atom_type_scat_dispersion_imag
_atom_type_scat_source
C C 0.0033 0.0016 'International Tables Vol C Tables 4.2.6.8 and 6.1.1.4'
H H 0.0000 0.0000 'International Tables Vol C Tables 4.2.6.8 and 6.1.1.4'
N N 0.0061 0.0033 'International Tables Vol C Tables 4.2.6.8 and 6.1.1.4'
Cl Cl 0.1484 0.1585 'International Tables Vol C Tables 4.2.6.8 and 6.1.1.4'
Fe Fe 0.3463 0.8444 'International Tables Vol C Tables 4.2.6.8 and 6.1.1.4'
B B 0.0013 0.0007 'International Tables Vol C Tables 4.2.6.8 and 6.1.1.4'
F F 0.0171 0.0103 'International Tables Vol C Tables 4.2.6.8 and 6.1.1.4'

loop_
_geom_angle_atom_site_label_1
_geom_angle_atom_site_label_2
_geom_angle_atom_site_label_3
_geom_angle
N32 Fe1 N2 177.30(10)
N32 Fe1 N33 80.91(9)
N2 Fe1 N33 101.13(9)
N32 Fe1 N1 101.17(9)
N2 Fe1 N1 80.63(9)
N33 Fe1 N1 90.93(9)
N32 Fe1 N3 97.55(9)
N2 Fe1 N3 80.76(9)
N33 Fe1 N3 89.40(9)
N1 Fe1 N3 161.09(9)
N32 Fe1 N31 80.61(9)
N2 Fe1 N31 97.35(9)
N33 Fe1 N31 161.51(9)
N1 Fe1 N31 91.94(9)
N3 Fe1 N31 93.71(9)
C1 N1 C5 118.4(2)
C1 N1 Fe1 127.28(18)
C5 N1 Fe1 114.30(17)
C6 N2 C10 120.6(2)
C6 N2 Fe1 119.42(18)
C10 N2 Fe1 119.82(18)
C15 N3 C11 118.3(2)
C15 N3 Fe1 127.24(19)
C11 N3 Fe1 114.17(18)
C31 N31 C35 118.2(2)
C31 N31 Fe1 127.45(19)
C35 N31 Fe1 114.32(18)
C40 N32 C36 120.3(2)
C40 N32 Fe1 119.58(17)
C36 N32 Fe1 119.89(18)
C45 N33 C41 118.3(2)
C45 N33 Fe1 127.02(18)
C41 N33 Fe1 114.63(17)
N1 C1 C2 122.3(2)
C1 C2 C3 119.1(2)
C4 C3 C2 119.1(3)
C3 C4 C5 119.2(2)
N1 C5 C4 121.8(2)
N1 C5 C6 113.7(2)
C4 C5 C6 124.4(2)
N2 C6 C7 120.9(2)
N2 C6 C5 111.4(2)
C7 C6 C5 127.7(2)
C6 C7 C8 119.9(2)
C7 C8 C9 118.4(2)
C7 C8 C16 119.6(2)
C9 C8 C16 122.0(2)
C10 C9 C8 119.0(2)
N2 C10 C9 121.1(2)
N2 C10 C11 111.3(2)
C9 C10 C11 127.6(2)
N3 C11 C12 122.1(3)
N3 C11 C10 113.8(2)
C12 C11 C10 124.1(2)
C11 C12 C13 118.9(3)
C14 C13 C12 119.3(3)
C13 C14 C15 119.1(3)
N3 C15 C14 122.4(3)
C17 C16 C21 118.8(3)
C17 C16 C8 119.7(2)
C21 C16 C8 121.5(3)
C18 C17 C16 120.6(3)
C17 C18 C19 120.7(3)
C18 C19 C20 118.8(3)
C18 C19 C22 123.3(3)
C20 C19 C22 117.8(3)
C21 C20 C19 120.7(3)
C20 C21 C16 120.3(3)
C19 C22 Cl1 113.4(2)
N31 C31 C32 122.4(3)
C33 C32 C31 119.4(3)
C32 C33 C34 119.1(3)
C33 C34 C35 119.2(3)
N31 C35 C34 121.7(3)
N31 C35 C36 113.6(2)
C34 C35 C36 124.6(3)
N32 C36 C37 120.7(2)
N32 C36 C35 111.4(2)
C37 C36 C35 127.9(2)
C36 C37 C38 120.5(2)
C37 C38 C39 117.1(2)
C37 C38 C46 121.5(2)
C39 C38 C46 121.3(2)
C40 C39 C38 120.3(2)
N32 C40 C39 121.1(2)
N32 C40 C41 111.4(2)
C39 C40 C41 127.5(2)
N33 C41 C42 122.2(2)
N33 C41 C40 113.4(2)
C42 C41 C40 124.3(2)
C41 C42 C43 118.9(3)
C44 C43 C42 119.2(3)
C43 C44 C45 119.3(2)
N33 C45 C44 122.1(2)
C47 C46 C51 117.4(2)
C47 C46 C38 121.5(2)
C51 C46 C38 121.1(3)
C48 C47 C46 121.1(3)
C47 C48 C49 121.1(3)
C50 C49 C48 118.0(3)
C50 C49 C52 122.4(3)
C48 C49 C52 119.5(3)
C51 C50 C49 121.2(3)
C50 C51 C46 121.1(3)
C49 C52 Cl31 112.0(2)
F4 B1 F2 110.6(3)
F4 B1 F1 109.7(3)
F2 B1 F1 109.1(3)
F4 B1 F3 109.3(3)
F2 B1 F3 108.6(3)
F1 B1 F3 109.5(3)
F21 B21 F24 110.0(3)
F21 B21 F23 110.0(3)
F24 B21 F23 110.1(3)
F21 B21 F22 108.3(3)
F24 B21 F22 109.0(3)
F23 B21 F22 109.5(3)

loop_
_geom_bond_atom_site_label_1
_geom_bond_atom_site_label_2
_geom_bond_distance
Fe1 N32 1.886(2)
Fe1 N2 1.888(2)
Fe1 N33 1.973(2)
Fe1 N1 1.980(2)
Fe1 N3 1.982(2)
Fe1 N31 1.988(2)
Cl1 C22 1.805(4)
Cl31 C52 1.800(3)
F1 B1 1.395(4)
F2 B1 1.391(4)
F3 B1 1.403(5)
F4 B1 1.389(4)
F21 B21 1.387(4)
F22 B21 1.400(4)
F23 B21 1.394(4)
F24 B21 1.388(4)
N1 C1 1.348(3)
N1 C5 1.363(3)
N2 C6 1.347(3)
N2 C10 1.349(3)
N3 C15 1.342(4)
N3 C11 1.369(3)
N31 C31 1.341(4)
N31 C35 1.371(3)
N32 C40 1.346(3)
N32 C36 1.353(3)
N33 C45 1.349(3)
N33 C41 1.364(3)
C1 C2 1.388(4)
C2 C3 1.388(4)
C3 C4 1.384(4)
C4 C5 1.391(4)
C5 C6 1.463(4)
C6 C7 1.380(4)
C7 C8 1.397(4)
C8 C9 1.405(4)
C8 C16 1.477(4)
C9 C10 1.389(4)
C10 C11 1.464(4)
C11 C12 1.384(4)
C12 C13 1.390(4)
C13 C14 1.384(4)
C14 C15 1.389(4)
C16 C17 1.396(4)
C16 C21 1.397(4)
C17 C18 1.389(4)
C18 C19 1.390(4)
C19 C20 1.394(4)
C19 C22 1.504(4)
C20 C21 1.391(4)
C31 C32 1.389(4)
C32 C33 1.382(4)
C33 C34 1.383(4)
C34 C35 1.391(4)
C35 C36 1.463(4)
C36 C37 1.386(4)
C37 C38 1.402(4)
C38 C39 1.403(4)
C38 C46 1.480(4)
C39 C40 1.385(3)
C40 C41 1.472(3)
C41 C42 1.376(4)
C42 C43 1.390(4)
C43 C44 1.383(4)
C44 C45 1.384(4)
C46 C47 1.402(4)
C46 C51 1.405(4)
C47 C48 1.385(4)
C48 C49 1.396(4)
C49 C50 1.391(5)
C49 C52 1.505(4)
C50 C51 1.381(4)
